data_7100646
_journal_name_full 'Chemical Communications'
_journal_paper_doi 10.1039/b512266j
_journal_year 2006
_chemical_formula_moiety 'C39 H30 Fe2 N12 O S2 '
_chemical_formula_sum 'C39 H30 Fe2 N12 O S2'
_chemical_formula_weight 858.56
_space_group_IT_number 2
_space_group_name_Hall '-P 1'
_space_group_name_H-M_alt 'P -1'
_symmetry_cell_setting triclinic
_symmetry_Int_Tables_number 2
_symmetry_space_group_name_Hall '-P 1'
_symmetry_space_group_name_H-M 'P -1'
_cell_angle_alpha 78.43(4)
_cell_angle_beta 73.91(4)
_cell_angle_gamma 71.16(4)
_cell_formula_units_Z 1
_cell_length_a 9.2371(9)
_cell_length_b 10.273(2)
_cell_length_c 10.2499(10)
_cell_measurement_temperature 150
_cell_volume 877.9(3)
_exptl_crystal_density_diffrn 1.624
_cod_original_formula_sum 'C39 H30 Fe2 N12 O S2 '
_cod_database_code 7100646

loop_
_symmetry_equiv_pos_site_id
_symmetry_equiv_pos_as_xyz
1 +X,+Y,+Z
2 -X,-Y,-Z

loop_
_atom_site_label
_atom_site_type_symbol
_atom_site_fract_x
_atom_site_fract_y
_atom_site_fract_z
_atom_site_U_iso_or_equiv
_atom_site_adp_type
_atom_site_occupancy
_atom_site_symmetry_multiplicity
_atom_site_calc_flag
_atom_site_refinement_flags
_atom_site_disorder_assembly
_atom_site_disorder_group
Fe(1) Fe 0.45773(6) 0.31275(6) 0.54987(6) 0.02207(16) Uani 1.00 1 d . . .
S(1) S 0.81562(16) 0.10018(12) 0.17005(13) 0.0467(3) Uani 1.00 1 d . . .
O(1) O 0.505(2) 0.640(2) 0.9863(17) 0.170(7) Uani 0.50 1 d P . .
N(1) N 0.5615(4) 0.1515(3) 0.6810(3) 0.0275(7) Uani 1.00 1 d . . .
N(2) N 0.6023(3) 0.3913(3) 0.5920(3) 0.0205(6) Uani 1.00 1 d . . .
N(3) N 0.6310(3) 0.5139(3) 0.5578(3) 0.0203(6) Uani 1.00 1 d . . .
N(4) N 0.7087(3) 0.7402(3) 0.5103(3) 0.0235(6) Uani 1.00 1 d . . .
N(5) N 0.2946(3) 0.3750(3) 0.7151(3) 0.0211(6) Uani 1.00 1 d . . .
N(6) N 0.6117(4) 0.2304(3) 0.3927(3) 0.0266(7) Uani 1.00 1 d . . .
C(1) C 0.5252(5) 0.0331(4) 0.7363(4) 0.0390(11) Uani 1.00 1 d . . .
C(2) C 0.5983(6) -0.0612(5) 0.8275(5) 0.0473(12) Uani 1.00 1 d . . .
C(3) C 0.7157(7) -0.0377(5) 0.8662(5) 0.0502(13) Uani 1.00 1 d . . .
C(4) C 0.7556(6) 0.0847(4) 0.8115(5) 0.0432(11) Uani 1.00 1 d . . .
C(5) C 0.6741(5) 0.1766(4) 0.7222(4) 0.0294(8) Uani 1.00 1 d . . .
C(6) C 0.6993(4) 0.3107(4) 0.6697(3) 0.0244(8) Uani 1.00 1 d . . .
C(7) C 0.7957(5) 0.3816(4) 0.6851(4) 0.0298(8) Uani 1.00 1 d . . .
C(8) C 0.7487(4) 0.5099(4) 0.6125(4) 0.0253(8) Uani 1.00 1 d . . .
C(9) C 0.7949(4) 0.6354(4) 0.5844(3) 0.0255(8) Uani 1.00 1 d . . .
C(10) C 0.9170(5) 0.6480(4) 0.6275(4) 0.0342(9) Uani 1.00 1 d . . .
C(11) C 0.9534(5) 0.7712(5) 0.5951(5) 0.0389(10) Uani 1.00 1 d . . .
C(12) C 0.8649(5) 0.8790(5) 0.5228(4) 0.0379(10) Uani 1.00 1 d . . .
C(13) C 0.7439(5) 0.8598(4) 0.4838(4) 0.0315(9) Uani 1.00 1 d . . .
C(14) C 0.2733(4) 0.4982(4) 0.7530(4) 0.0270(8) Uani 1.00 1 d . . .
C(15) C 0.1613(4) 0.5486(4) 0.8630(4) 0.0293(8) Uani 1.00 1 d . . .
C(16) C 0.0622(4) 0.4736(3) 0.9411(3) 0.0222(7) Uani 1.00 1 d . . .
C(17) C 0.0858(4) 0.3447(3) 0.9034(3) 0.0231(7) Uani 1.00 1 d . . .
C(18) C 0.2009(4) 0.3001(4) 0.7933(4) 0.0243(8) Uani 1.00 1 d . . .
C(19) C 0.6968(5) 0.1764(4) 0.3000(4) 0.0282(8) Uani 1.00 1 d . . .
C(20) C 0.5000 0.5000 1.0000 0.135(6) Uani 1.00 2 d S . .
H(1) H 0.4438 0.0142 0.7100 0.047 Uiso 1.00 1 c R . .
H(2) H 0.5676 -0.1433 0.8641 0.057 Uiso 1.00 1 c R . .
H(3) H 0.7693 -0.1031 0.9292 0.060 Uiso 1.00 1 c R . .
H(4) H 0.8379 0.1042 0.8356 0.052 Uiso 1.00 1 c R . .
H(5) H 0.8763 0.3494 0.7344 0.036 Uiso 1.00 1 c R . .
H(6) H 0.9756 0.5721 0.6793 0.041 Uiso 1.00 1 c R . .
H(7) H 1.0388 0.7816 0.6225 0.047 Uiso 1.00 1 c R . .
H(8) H 0.8871 0.9659 0.4999 0.045 Uiso 1.00 1 c R . .
H(9) H 0.6818 0.9360 0.4352 0.038 Uiso 1.00 1 c R . .
H(10) H 0.3396 0.5533 0.7006 0.032 Uiso 1.00 1 c R . .
H(11) H 0.1518 0.6367 0.8859 0.035 Uiso 1.00 1 c R . .
H(12) H 0.0214 0.2875 0.9547 0.028 Uiso 1.00 1 c R . .
H(13) H 0.2155 0.2108 0.7706 0.029 Uiso 1.00 1 c R . .

loop_
_atom_site_aniso_label
_atom_site_aniso_U_11
_atom_site_aniso_U_22
_atom_site_aniso_U_33
_atom_site_aniso_U_12
_atom_site_aniso_U_13
_atom_site_aniso_U_23
Fe(1) 0.0242(3) 0.0218(2) 0.0218(2) -0.0108(2) -0.0030(2) -0.0024(2)
S(1) 0.0539(8) 0.0371(6) 0.0473(7) -0.0246(5) 0.0112(5) -0.0140(5)
O(1) 0.162(15) 0.23(2) 0.127(13) -0.099(16) -0.049(11) 0.051(14)
N(1) 0.0305(18) 0.0224(16) 0.0244(16) -0.0073(14) 0.0036(14) -0.0056(13)
N(2) 0.0190(15) 0.0181(15) 0.0219(15) -0.0037(12) -0.0012(12) -0.0041(11)
N(3) 0.0173(15) 0.0216(15) 0.0205(14) -0.0070(12) 0.0008(12) -0.0037(12)
N(4) 0.0212(16) 0.0272(17) 0.0239(16) -0.0107(13) 0.0014(12) -0.0100(13)
N(5) 0.0203(15) 0.0184(15) 0.0253(15) -0.0050(12) -0.0054(12) -0.0050(12)
N(6) 0.0279(18) 0.0284(18) 0.0282(17) -0.0141(14) -0.0095(14) 0.0011(14)
C(1) 0.045(2) 0.027(2) 0.039(2) -0.016(2) 0.003(2) 0.0021(18)
C(2) 0.055(3) 0.034(2) 0.046(2) -0.017(2) -0.000(2) -0.000(2)
C(3) 0.065(3) 0.029(2) 0.038(2) 0.001(2) -0.007(2) 0.009(2)
C(4) 0.048(2) 0.032(2) 0.043(2) -0.004(2) -0.012(2) 0.001(2)
C(5) 0.030(2) 0.024(2) 0.0250(19) -0.0002(17) -0.0025(16) -0.0019(15)
C(6) 0.0223(19) 0.025(2) 0.0224(18) -0.0029(15) -0.0057(15) -0.0017(15)
C(7) 0.028(2) 0.030(2) 0.032(2) -0.0069(17) -0.0114(17) -0.0017(16)
C(8) 0.0208(19) 0.030(2) 0.0266(19) -0.0079(16) -0.0052(15) -0.0047(15)
C(9) 0.0218(19) 0.033(2) 0.0231(18) -0.0078(16) -0.0029(15) -0.0089(15)
C(10) 0.031(2) 0.037(2) 0.037(2) -0.0125(19) -0.0104(19) -0.0042(18)
C(11) 0.035(2) 0.047(2) 0.045(2) -0.020(2) -0.011(2) -0.012(2)
C(12) 0.048(2) 0.039(2) 0.036(2) -0.026(2) -0.005(2) -0.0088(19)
C(13) 0.040(2) 0.028(2) 0.032(2) -0.0169(19) -0.0044(18) -0.0093(17)
C(14) 0.024(2) 0.027(2) 0.028(2) -0.0109(16) 0.0048(15) -0.0068(16)
C(15) 0.031(2) 0.029(2) 0.029(2) -0.0125(17) 0.0010(17) -0.0105(16)
C(16) 0.0183(18) 0.0238(19) 0.0215(18) 0.0003(15) -0.0055(15) -0.0053(14)
C(17) 0.026(2) 0.0216(18) 0.0208(17) -0.0097(15) -0.0004(15) -0.0025(14)
C(18) 0.0229(19) 0.0237(19) 0.0277(19) -0.0099(15) -0.0016(15) -0.0065(15)
C(19) 0.033(2) 0.0194(19) 0.037(2) -0.0143(17) -0.0123(19) 0.0013(16)
C(20) 0.096(10) 0.185(18) 0.151(15) -0.032(12) -0.030(10) -0.089(15)

loop_
_geom_bond_atom_site_label_1
_geom_bond_atom_site_label_2
_geom_bond_distance
_geom_bond_publ_flag
_geom_bond_site_symmetry_1
_geom_bond_site_symmetry_2
Fe(1) N(1) 2.065(3) ? . .
Fe(1) N(2) 1.944(4) ? . .
Fe(1) N(3) 1.957(2) ? . 66602
Fe(1) N(4) 2.059(4) ? . 66602
Fe(1) N(5) 1.986(2) ? . .
Fe(1) N(6) 1.958(3) ? . .
S(1) C(19) 1.626(4) ? . .
O(1) C(20) 1.43(2) ? . .
N(1) C(1) 1.340(6) ? . .
N(1) C(5) 1.336(6) ? . .
N(2) N(3) 1.329(4) ? . .
N(2) C(6) 1.332(4) ? . .
N(3) C(8) 1.341(6) ? . .
N(4) C(9) 1.350(4) ? . .
N(4) C(13) 1.329(6) ? . .
N(5) C(14) 1.337(5) ? . .
N(5) C(18) 1.335(5) ? . .
N(6) C(19) 1.159(5) ? . .
C(1) C(2) 1.353(6) ? . .
C(2) C(3) 1.356(10) ? . .
C(3) C(4) 1.390(7) ? . .
C(4) C(5) 1.368(6) ? . .
C(5) C(6) 1.443(6) ? . .
C(6) C(7) 1.376(7) ? . .
C(7) C(8) 1.376(5) ? . .
C(8) C(9) 1.437(6) ? . .
C(9) C(10) 1.371(7) ? . .
C(10) C(11) 1.368(7) ? . .
C(11) C(12) 1.366(6) ? . .
C(12) C(13) 1.367(8) ? . .
C(14) C(15) 1.360(5) ? . .
C(15) C(16) 1.370(5) ? . .
C(16) C(16) 1.471(4) ? . 56702
C(16) C(17) 1.386(6) ? . .
C(17) C(18) 1.357(4) ? . .
C(1) H(1) 0.950 ? . .
C(2) H(2) 0.950 ? . .
C(3) H(3) 0.950 ? . .
C(4) H(4) 0.950 ? . .
C(7) H(5) 0.950 ? . .
C(10) H(6) 0.950 ? . .
C(11) H(7) 0.950 ? . .
C(12) H(8) 0.950 ? . .
C(13) H(9) 0.950 ? . .
C(14) H(10) 0.950 ? . .
C(15) H(11) 0.950 ? . .
C(17) H(12) 0.950 ? . .
C(18) H(13) 0.950 ? . .
